data_2233058
loop_
_publ_author_name
'Ha, Kwang'

_publ_section_title
;
 Dibromido(2,4,6-tri-2-pyridyl-1,3,5-triazine-\k^3^<i>N</i>^2^,<i>N</i>^1^,<i>N</i>^6^)manganese(II)
;
_journal_coeditor_code ZQ2132
_journal_issue 12
_journal_name_full 'Acta Crystallographica Section E'
_journal_page_first m1655
_journal_paper_doi 10.1107/S1600536811045211
_journal_volume 67
_journal_year 2011
_chemical_formula_iupac '[Mn Br2 (C18 H12 N6)]'
_chemical_formula_moiety 'C18 H12 Br2 Mn N6'
_chemical_formula_sum 'C18 H12 Br2 Mn N6'
_chemical_formula_weight 527.10
_chemical_name_systematic
;Dibromido(2,4,6-tri-2-pyridyl-1,3,5-triazine-
\k^3^<i>N</i>^2^,<i>N</i>^1^,<i>N</i>^6^)manganese(II)
;
_space_group_IT_number 2
_symmetry_cell_setting triclinic
_symmetry_space_group_name_Hall '-P 1'
_symmetry_space_group_name_H-M 'P -1'
_atom_sites_solution_hydrogens geom
_atom_sites_solution_primary direct
_atom_sites_solution_secondary difmap
_cell_angle_alpha 110.094(4)
_cell_angle_beta 98.471(4)
_cell_angle_gamma 91.820(5)
_cell_formula_units_Z 2
_cell_length_a 8.7095(19)
_cell_length_b 10.498(2)
_cell_length_c 11.213(3)
_cell_measurement_reflns_used 2967
_cell_measurement_temperature 200(2)
_cell_measurement_theta_max 28.25
_cell_measurement_theta_min 2.30
_cell_volume 948.6(4)
_computing_cell_refinement 'SAINT (Bruker, 2000)'
_computing_data_collection 'SMART (Bruker, 2000)'
_computing_data_reduction 'SAINT (Bruker, 2000)'
_computing_molecular_graphics 'ORTEP-3 (Farrugia, 1997) and PLATON (Spek, 2009)'
_computing_publication_material 'SHELXL97 (Sheldrick, 2008)'
_computing_structure_refinement 'SHELXL97 (Sheldrick, 2008)'
_computing_structure_solution 'SHELXS97 (Sheldrick, 2008)'
_diffrn_ambient_temperature 200(2)
_diffrn_measured_fraction_theta_full 0.964
_diffrn_measured_fraction_theta_max 0.964
_diffrn_measurement_device_type 'Bruker SMART 1000 CCD'
_diffrn_measurement_method '\f and \w scans'
_diffrn_radiation_monochromator graphite
_diffrn_radiation_source 'fine-focus sealed tube'
_diffrn_radiation_type MoK\a
_diffrn_radiation_wavelength 0.71073
_diffrn_reflns_av_R_equivalents 0.0235
_diffrn_reflns_av_sigmaI/netI 0.0523
_diffrn_reflns_limit_h_max 6
_diffrn_reflns_limit_h_min -11
_diffrn_reflns_limit_k_max 14
_diffrn_reflns_limit_k_min -12
_diffrn_reflns_limit_l_max 14
_diffrn_reflns_limit_l_min -14
_diffrn_reflns_number 6897
_diffrn_reflns_theta_full 28.31
_diffrn_reflns_theta_max 28.31
_diffrn_reflns_theta_min 1.96
_diffrn_standards_decay_% 0
_diffrn_standards_interval_count 0
_diffrn_standards_interval_time 0
_diffrn_standards_number 0
_exptl_absorpt_coefficient_mu 4.924
_exptl_absorpt_correction_T_max 1.000
_exptl_absorpt_correction_T_min 0.695
_exptl_absorpt_correction_type multi-scan
_exptl_absorpt_process_details '(SADABS; Bruker, 2000)'
_exptl_crystal_colour orange
_exptl_crystal_density_diffrn 1.846
_exptl_crystal_density_method 'not measured'
_exptl_crystal_description block
_exptl_crystal_F_000 514
_exptl_crystal_size_max 0.27
_exptl_crystal_size_mid 0.17
_exptl_crystal_size_min 0.09
_refine_diff_density_max 0.901
_refine_diff_density_min -0.995
_refine_ls_extinction_method none
_refine_ls_goodness_of_fit_ref 1.136
_refine_ls_hydrogen_treatment constr
_refine_ls_matrix_type full
_refine_ls_number_parameters 244
_refine_ls_number_reflns 4548
_refine_ls_number_restraints 0
_refine_ls_restrained_S_all 1.136
_refine_ls_R_factor_all 0.0860
_refine_ls_R_factor_gt 0.0463
_refine_ls_shift/su_max 0.001
_refine_ls_shift/su_mean 0.000
_refine_ls_structure_factor_coef Fsqd
_refine_ls_weighting_details 'calc w=1/[\s^2^(Fo^2^)+(0.0037P)^2^+4.4503P] where P=(Fo^2^+2Fc^2^)/3'
_refine_ls_weighting_scheme calc
_refine_ls_wR_factor_gt 0.0772
_refine_ls_wR_factor_ref 0.1137
_reflns_number_gt 3124
_reflns_number_total 4548
_reflns_threshold_expression I>2sigma(I)
_cod_data_source_file zq2132.cif
_cod_data_source_block I
_cod_original_cell_volume 948.5(4)
_cod_database_code 2233058
_cod_database_fobs_code 2233058

loop_
_symmetry_equiv_pos_as_xyz
'x, y, z'
'-x, -y, -z'

loop_
_atom_site_type_symbol
_atom_site_label
_atom_site_fract_x
_atom_site_fract_y
_atom_site_fract_z
_atom_site_U_iso_or_equiv
_atom_site_adp_type
_atom_site_calc_flag
_atom_site_refinement_flags
_atom_site_occupancy
_atom_site_symmetry_multiplicity
Mn Mn1 0.60194(9) 1.09912(9) 0.35103(8) 0.0302(2) Uani d . 1 1
Br Br1 0.69262(7) 1.19838(8) 0.19802(6) 0.04687(19) Uani d . 1 1
Br Br2 0.77379(7) 1.18883(7) 0.56522(6) 0.04513(19) Uani d . 1 1
N N1 0.3893(5) 0.9697(4) 0.2464(4) 0.0269(9) Uani d . 1 1
N N2 0.2650(5) 0.7593(4) 0.0981(4) 0.0285(10) Uani d . 1 1
N N3 0.1203(5) 0.9522(5) 0.1701(4) 0.0302(10) Uani d . 1 1
N N4 0.6578(5) 0.8741(5) 0.2753(4) 0.0302(10) Uani d . 1 1
N N5 -0.0035(5) 0.6182(5) -0.0683(5) 0.0377(11) Uani d . 1 1
N N6 0.3875(5) 1.2202(5) 0.4059(4) 0.0314(10) Uani d . 1 1
C C1 0.3892(5) 0.8368(6) 0.1774(5) 0.0254(11) Uani d . 1 1
C C2 0.5412(6) 0.7819(6) 0.1970(5) 0.0296(12) Uani d . 1 1
C C3 0.5601(6) 0.6439(6) 0.1409(5) 0.0352(13) Uani d . 1 1
H H3 0.4751 0.5824 0.0868 0.042 Uiso calc R 1 1
C C4 0.7049(7) 0.5973(7) 0.1651(6) 0.0430(15) Uani d . 1 1
H H4 0.7213 0.5039 0.1274 0.052 Uiso calc R 1 1
C C5 0.8253(7) 0.6917(7) 0.2461(6) 0.0435(15) Uani d . 1 1
H H5 0.9256 0.6635 0.2654 0.052 Uiso calc R 1 1
C C6 0.7969(6) 0.8277(6) 0.2984(6) 0.0369(14) Uani d . 1 1
H H6 0.8801 0.8910 0.3533 0.044 Uiso calc R 1 1
C C7 0.1345(6) 0.8229(5) 0.0923(5) 0.0263(11) Uani d . 1 1
C C8 -0.0098(6) 0.7492(6) 0.0026(5) 0.0291(11) Uani d . 1 1
C C9 -0.1432(6) 0.8194(6) -0.0015(6) 0.0358(13) Uani d . 1 1
H H9 -0.1421 0.9126 0.0505 0.043 Uiso calc R 1 1
C C10 -0.2769(6) 0.7486(7) -0.0842(6) 0.0419(15) Uani d . 1 1
H H10 -0.3699 0.7926 -0.0902 0.050 Uiso calc R 1 1
C C11 -0.2733(7) 0.6134(7) -0.1577(6) 0.0412(15) Uani d . 1 1
H H11 -0.3630 0.5629 -0.2156 0.049 Uiso calc R 1 1
C C12 -0.1355(7) 0.5530(7) -0.1450(6) 0.0465(16) Uani d . 1 1
H H12 -0.1350 0.4591 -0.1940 0.056 Uiso calc R 1 1
C C13 0.2490(6) 1.0202(5) 0.2444(5) 0.0275(11) Uani d . 1 1
C C14 0.2470(6) 1.1606(6) 0.3374(5) 0.0313(12) Uani d . 1 1
C C15 0.1094(7) 1.2227(6) 0.3520(6) 0.0456(16) Uani d . 1 1
H H15 0.0128 1.1771 0.3020 0.055 Uiso calc R 1 1
C C16 0.1168(8) 1.3530(7) 0.4413(8) 0.060(2) Uani d . 1 1
H H16 0.0247 1.3986 0.4536 0.071 Uiso calc R 1 1
C C17 0.2589(8) 1.4160(7) 0.5124(7) 0.0547(19) Uani d . 1 1
H H17 0.2661 1.5054 0.5744 0.066 Uiso calc R 1 1
C C18 0.3904(7) 1.3475(6) 0.4924(6) 0.0387(14) Uani d . 1 1
H H18 0.4878 1.3919 0.5417 0.046 Uiso calc R 1 1

loop_
_atom_site_aniso_label
_atom_site_aniso_U_11
_atom_site_aniso_U_22
_atom_site_aniso_U_33
_atom_site_aniso_U_12
_atom_site_aniso_U_13
_atom_site_aniso_U_23
Mn1 0.0218(4) 0.0322(5) 0.0322(4) -0.0010(3) -0.0009(3) 0.0085(4)
Br1 0.0296(3) 0.0690(5) 0.0512(4) 0.0037(3) 0.0040(3) 0.0339(4)
Br2 0.0370(3) 0.0562(4) 0.0340(3) -0.0057(3) -0.0062(2) 0.0114(3)
N1 0.020(2) 0.024(2) 0.030(2) -0.0003(17) 0.0017(17) 0.0040(18)
N2 0.025(2) 0.030(3) 0.029(2) 0.0073(18) 0.0027(18) 0.0082(19)
N3 0.020(2) 0.027(3) 0.042(3) 0.0041(18) -0.0024(19) 0.013(2)
N4 0.0149(19) 0.037(3) 0.032(2) 0.0013(18) -0.0042(17) 0.008(2)
N5 0.027(2) 0.036(3) 0.043(3) 0.001(2) -0.005(2) 0.009(2)
N6 0.019(2) 0.031(3) 0.038(3) 0.0010(18) 0.0027(18) 0.006(2)
C1 0.008(2) 0.041(3) 0.024(2) 0.0005(19) 0.0005(17) 0.008(2)
C2 0.026(3) 0.029(3) 0.028(3) 0.000(2) 0.004(2) 0.003(2)
C3 0.030(3) 0.033(3) 0.036(3) 0.002(2) 0.002(2) 0.006(2)
C4 0.038(3) 0.039(4) 0.048(4) 0.017(3) 0.005(3) 0.010(3)
C5 0.028(3) 0.044(4) 0.052(4) 0.011(3) -0.003(3) 0.012(3)
C6 0.020(3) 0.045(4) 0.040(3) 0.004(2) 0.000(2) 0.009(3)
C7 0.022(2) 0.026(3) 0.029(3) 0.001(2) 0.000(2) 0.009(2)
C8 0.027(3) 0.030(3) 0.030(3) -0.001(2) 0.001(2) 0.012(2)
C9 0.028(3) 0.037(3) 0.043(3) 0.006(2) 0.000(2) 0.017(3)
C10 0.023(3) 0.058(4) 0.046(4) 0.002(3) -0.004(2) 0.023(3)
C11 0.027(3) 0.051(4) 0.039(3) -0.010(3) -0.008(2) 0.012(3)
C12 0.040(4) 0.034(4) 0.053(4) -0.006(3) 0.002(3) 0.003(3)
C13 0.018(2) 0.028(3) 0.036(3) 0.003(2) 0.000(2) 0.012(2)
C14 0.029(3) 0.029(3) 0.036(3) 0.004(2) 0.007(2) 0.010(2)
C15 0.022(3) 0.040(4) 0.063(4) 0.005(2) 0.002(3) 0.006(3)
C16 0.044(4) 0.030(4) 0.087(6) 0.011(3) 0.013(4) -0.004(4)
C17 0.049(4) 0.036(4) 0.065(5) 0.001(3) 0.013(3) -0.001(3)
C18 0.034(3) 0.030(3) 0.045(3) -0.004(2) 0.005(3) 0.005(3)

loop_
_atom_type_symbol
_atom_type_description
_atom_type_scat_dispersion_real
_atom_type_scat_dispersion_imag
_atom_type_scat_source
C C 0.0033 0.0016 'International Tables Vol C Tables 4.2.6.8 and 6.1.1.4'
H H 0.0000 0.0000 'International Tables Vol C Tables 4.2.6.8 and 6.1.1.4'
Br Br -0.2901 2.4595 'International Tables Vol C Tables 4.2.6.8 and 6.1.1.4'
Mn Mn 0.3368 0.7283 'International Tables Vol C Tables 4.2.6.8 and 6.1.1.4'
N N 0.0061 0.0033 'International Tables Vol C Tables 4.2.6.8 and 6.1.1.4'

loop_
_geom_angle_atom_site_label_1
_geom_angle_atom_site_label_2
_geom_angle_atom_site_label_3
_geom_angle
_geom_angle_publ_flag
N1 Mn1 N4 70.43(15) y
N1 Mn1 N6 71.07(16) y
N4 Mn1 N6 137.87(15) ?
N1 Mn1 Br2 143.00(12) ?
N4 Mn1 Br2 102.02(11) ?
N6 Mn1 Br2 98.41(11) ?
N1 Mn1 Br1 105.80(12) ?
N4 Mn1 Br1 104.49(12) ?
N6 Mn1 Br1 101.81(12) ?
Br2 Mn1 Br1 111.10(4) y
C1 N1 C13 115.7(4) ?
C1 N1 Mn1 122.8(3) ?
C13 N1 Mn1 121.5(3) ?
C1 N2 C7 115.2(4) ?
C13 N3 C7 115.9(4) ?
C6 N4 C2 117.2(5) ?
C6 N4 Mn1 125.8(4) ?
C2 N4 Mn1 116.9(3) ?
C12 N5 C8 116.3(5) ?
C14 N6 C18 116.7(5) ?
C14 N6 Mn1 116.3(4) ?
C18 N6 Mn1 126.7(4) ?
N2 C1 N1 124.3(4) ?
N2 C1 C2 122.1(5) ?
N1 C1 C2 113.6(4) ?
N4 C2 C3 123.0(5) ?
N4 C2 C1 115.3(5) ?
C3 C2 C1 121.7(5) ?
C4 C3 C2 119.2(5) ?
C4 C3 H3 120.4 ?
C2 C3 H3 120.4 ?
C3 C4 C5 118.0(6) ?
C3 C4 H4 121.0 ?
C5 C4 H4 121.0 ?
C6 C5 C4 119.2(5) ?
C6 C5 H5 120.4 ?
C4 C5 H5 120.4 ?
N4 C6 C5 123.3(5) ?
N4 C6 H6 118.3 ?
C5 C6 H6 118.3 ?
N2 C7 N3 123.9(4) ?
N2 C7 C8 120.3(5) ?
N3 C7 C8 115.6(4) ?
N5 C8 C9 124.0(5) ?
N5 C8 C7 117.3(5) ?
C9 C8 C7 118.6(5) ?
C10 C9 C8 117.8(6) ?
C10 C9 H9 121.1 ?
C8 C9 H9 121.1 ?
C11 C10 C9 119.1(6) ?
C11 C10 H10 120.4 ?
C9 C10 H10 120.4 ?
C10 C11 C12 118.5(5) ?
C10 C11 H11 120.8 ?
C12 C11 H11 120.8 ?
N5 C12 C11 124.2(6) ?
N5 C12 H12 117.9 ?
C11 C12 H12 117.9 ?
N3 C13 N1 124.1(5) ?
N3 C13 C14 120.9(5) ?
N1 C13 C14 114.9(4) ?
N6 C14 C15 123.6(5) ?
N6 C14 C13 114.9(5) ?
C15 C14 C13 121.5(5) ?
C16 C15 C14 118.1(6) ?
C16 C15 H15 120.9 ?
C14 C15 H15 120.9 ?
C17 C16 C15 119.3(6) ?
C17 C16 H16 120.3 ?
C15 C16 H16 120.3 ?
C18 C17 C16 119.1(6) ?
C18 C17 H17 120.5 ?
C16 C17 H17 120.5 ?
N6 C18 C17 123.2(5) ?
N6 C18 H18 118.4 ?
C17 C18 H18 118.4 ?

loop_
_geom_bond_atom_site_label_1
_geom_bond_atom_site_label_2
_geom_bond_distance
_geom_bond_publ_flag
Mn1 N1 2.181(4) y
Mn1 N4 2.314(5) y
Mn1 N6 2.331(4) y
Mn1 Br2 2.4884(11) y
Mn1 Br1 2.4957(11) y
N1 C1 1.343(7) ?
N1 C13 1.348(6) ?
N2 C1 1.337(6) ?
N2 C7 1.341(6) ?
N3 C13 1.314(6) ?
N3 C7 1.359(7) ?
N4 C6 1.343(7) ?
N4 C2 1.353(6) ?
N5 C12 1.335(7) ?
N5 C8 1.338(7) ?
N6 C14 1.350(7) ?
N6 C18 1.352(7) ?
C1 C2 1.477(7) ?
C2 C3 1.393(8) ?
C3 C4 1.390(8) ?
C3 H3 0.9500 ?
C4 C5 1.393(8) ?
C4 H4 0.9500 ?
C5 C6 1.390(8) ?
C5 H5 0.9500 ?
C6 H6 0.9500 ?
C7 C8 1.490(7) ?
C8 C9 1.399(8) ?
C9 C10 1.387(8) ?
C9 H9 0.9500 ?
C10 C11 1.378(9) ?
C10 H10 0.9500 ?
C11 C12 1.386(9) ?
C11 H11 0.9500 ?
C12 H12 0.9500 ?
C13 C14 1.486(7) ?
C14 C15 1.387(8) ?
C15 C16 1.383(9) ?
C15 H15 0.9500 ?
C16 C17 1.379(9) ?
C16 H16 0.9500 ?
C17 C18 1.377(9) ?
C17 H17 0.9500 ?
C18 H18 0.9500 ?

loop_
_geom_hbond_atom_site_label_D
_geom_hbond_atom_site_label_H
_geom_hbond_atom_site_label_A
_geom_hbond_site_symmetry_A
_geom_hbond_distance_DH
_geom_hbond_distance_HA
_geom_hbond_distance_DA
_geom_hbond_angle_DHA
C10 H10 Br1 2_575 0.95 2.91 3.782(6) 153.1
C15 H15 Br1 1_455 0.95 2.91 3.744(6) 147.6

loop_
_geom_torsion_atom_site_label_1
_geom_torsion_atom_site_label_2
_geom_torsion_atom_site_label_3
_geom_torsion_atom_site_label_4
_geom_torsion
N4 Mn1 N1 C1 -9.0(4)
N6 Mn1 N1 C1 -171.5(4)
Br2 Mn1 N1 C1 -93.0(4)
Br1 Mn1 N1 C1 91.1(4)
N4 Mn1 N1 C13 172.9(4)
N6 Mn1 N1 C13 10.3(4)
Br2 Mn1 N1 C13 88.9(4)
Br1 Mn1 N1 C13 -87.0(4)
N1 Mn1 N4 C6 -176.0(5)
N6 Mn1 N4 C6 -151.0(4)
Br2 Mn1 N4 C6 -33.8(5)
Br1 Mn1 N4 C6 82.0(5)
N1 Mn1 N4 C2 6.5(4)
N6 Mn1 N4 C2 31.5(5)
Br2 Mn1 N4 C2 148.8(4)
Br1 Mn1 N4 C2 -95.4(4)
N1 Mn1 N6 C14 -8.0(4)
N4 Mn1 N6 C14 -32.9(5)
Br2 Mn1 N6 C14 -151.4(4)
Br1 Mn1 N6 C14 94.9(4)
N1 Mn1 N6 C18 177.2(5)
N4 Mn1 N6 C18 152.3(4)
Br2 Mn1 N6 C18 33.8(5)
Br1 Mn1 N6 C18 -79.9(5)
C7 N2 C1 N1 -1.2(7)
C7 N2 C1 C2 178.8(5)
C13 N1 C1 N2 8.0(7)
Mn1 N1 C1 N2 -170.2(4)
C13 N1 C1 C2 -171.9(5)
Mn1 N1 C1 C2 9.8(6)
C6 N4 C2 C3 0.0(8)
Mn1 N4 C2 C3 177.7(4)
C6 N4 C2 C1 178.3(5)
Mn1 N4 C2 C1 -4.1(6)
N2 C1 C2 N4 176.9(5)
N1 C1 C2 N4 -3.1(7)
N2 C1 C2 C3 -4.8(8)
N1 C1 C2 C3 175.1(5)
N4 C2 C3 C4 -0.4(9)
C1 C2 C3 C4 -178.5(5)
C2 C3 C4 C5 0.6(9)
C3 C4 C5 C6 -0.5(10)
C2 N4 C6 C5 0.1(9)
Mn1 N4 C6 C5 -177.4(5)
C4 C5 C6 N4 0.2(10)
C1 N2 C7 N3 -7.0(8)
C1 N2 C7 C8 177.1(5)
C13 N3 C7 N2 7.4(8)
C13 N3 C7 C8 -176.5(5)
C12 N5 C8 C9 -1.3(9)
C12 N5 C8 C7 178.0(5)
N2 C7 C8 N5 1.4(8)
N3 C7 C8 N5 -174.9(5)
N2 C7 C8 C9 -179.4(5)
N3 C7 C8 C9 4.3(7)
N5 C8 C9 C10 0.1(9)
C7 C8 C9 C10 -179.1(5)
C8 C9 C10 C11 0.2(9)
C9 C10 C11 C12 0.6(9)
C8 N5 C12 C11 2.2(10)
C10 C11 C12 N5 -1.9(10)
C7 N3 C13 N1 0.3(8)
C7 N3 C13 C14 -177.6(5)
C1 N1 C13 N3 -7.6(8)
Mn1 N1 C13 N3 170.7(4)
C1 N1 C13 C14 170.5(5)
Mn1 N1 C13 C14 -11.2(6)
C18 N6 C14 C15 -0.2(9)
Mn1 N6 C14 C15 -175.6(5)
C18 N6 C14 C13 -179.4(5)
Mn1 N6 C14 C13 5.3(6)
N3 C13 C14 N6 -178.6(5)
N1 C13 C14 N6 3.2(7)
N3 C13 C14 C15 2.2(9)
N1 C13 C14 C15 -175.9(6)
N6 C14 C15 C16 0.2(10)
C13 C14 C15 C16 179.3(6)
C14 C15 C16 C17 -0.2(11)
C15 C16 C17 C18 0.1(12)
C14 N6 C18 C17 0.2(9)
Mn1 N6 C18 C17 175.0(5)
C16 C17 C18 N6 -0.2(11)
